data_4060946
loop_
_publ_author_name
'Alb\'eniz, Ana C.'
'Espinet, Pablo'
'P\'erez-Mateo, Alberto'
'Nova, Ainara'
'Ujaque, Gregori'

_publ_section_title
;
 Formation of a Vinyliminium Palladium Complex by C--C Coupling in
 Vinylcarbene Palladium Aryl Complexes
;
_journal_coden_ASTM ORGND7
_journal_issue 5
_journal_name_full Organometallics
_journal_page_first 1293
_journal_page_last 1297
_journal_paper_doi 10.1021/om051028s
_journal_volume 25
_journal_year 2006
_chemical_formula_sum 'C19 H17 B F9 N'
_chemical_formula_weight 441.15
_space_group_IT_number 14
_symmetry_cell_setting monoclinic
_symmetry_space_group_name_Hall '-P 2ybc'
_symmetry_space_group_name_H-M 'P 1 21/c 1'
_cell_angle_alpha 90.00
_cell_angle_beta 101.959(3)
_cell_angle_gamma 90.00
_cell_formula_units_Z 4
_cell_length_a 11.4482(14)
_cell_length_b 9.7122(11)
_cell_length_c 18.454(2)
_cell_measurement_temperature 302(2)
_cell_volume 2007.3(4)
_diffrn_ambient_temperature 302(2)
_exptl_crystal_density_diffrn 1.460
_cod_depositor_comments
;
The following automatic conversions were performed:
'_symmetry_cell_setting' value 'Monoclinic' changed to 'monoclinic'
according to '/home/saulius/struct/CIF-dictionaries/cif_core.dic'
dictionary named 'cif_core.dic' version 2.4.1 from 2010-06-29.

Automatic conversion script
Id: cif_fix_enum 1527 2010-12-29 10:47:43Z saulius 
;
_cod_original_sg_symbol_H-M 'P 21/c'
_cod_database_code 4060946

loop_
_symmetry_equiv_pos_as_xyz
'x, y, z'
'-x, y+1/2, -z+1/2'
'-x, -y, -z'
'x, -y-1/2, z-1/2'

loop_
_atom_site_label
_atom_site_type_symbol
_atom_site_fract_x
_atom_site_fract_y
_atom_site_fract_z
_atom_site_U_iso_or_equiv
_atom_site_adp_type
_atom_site_occupancy
_atom_site_symmetry_multiplicity
_atom_site_calc_flag
_atom_site_refinement_flags
_atom_site_disorder_assembly
_atom_site_disorder_group
N1 N 0.6933(4) 1.1143(4) 0.0612(2) 0.0502(12) Uani 1 1 d . . .
C1 C 0.7052(5) 1.0178(6) 0.1113(3) 0.0460(15) Uani 1 1 d . . .
C2 C 0.7709(5) 0.8944(6) 0.1072(3) 0.0564(17) Uani 1 1 d . . .
H2 H 0.8023 0.8791 0.0653 0.068 Uiso 1 1 calc R . .
C3 C 0.7895(5) 0.7993(5) 0.1612(3) 0.0527(16) Uani 1 1 d . . .
H3 H 0.7536 0.8155 0.2012 0.063 Uiso 1 1 calc R . .
C4 C 0.7543(6) 1.1055(6) -0.0022(3) 0.0669(19) Uani 1 1 d . . .
H4A H 0.7162 1.1679 -0.0410 0.080 Uiso 1 1 calc R . .
H4B H 0.7467 1.0128 -0.0221 0.080 Uiso 1 1 calc R . .
C5 C 0.8847(6) 1.1419(7) 0.0212(4) 0.093(2) Uani 1 1 d . . .
H5A H 0.8923 1.2357 0.0379 0.139 Uiso 1 1 calc R . .
H5B H 0.9229 1.1309 -0.0201 0.139 Uiso 1 1 calc R . .
H5C H 0.9219 1.0822 0.0608 0.139 Uiso 1 1 calc R . .
C6 C 0.6149(6) 1.2366(7) 0.0600(4) 0.080(2) Uani 1 1 d . . .
H6A H 0.5540 1.2344 0.0148 0.096 Uiso 1 1 calc R . .
H6B H 0.5748 1.2299 0.1013 0.096 Uiso 1 1 calc R . .
C7 C 0.6746(8) 1.3656(7) 0.0642(4) 0.114(3) Uani 1 1 d . . .
H7A H 0.7350 1.3694 0.1088 0.171 Uiso 1 1 calc R . .
H7B H 0.6181 1.4385 0.0645 0.171 Uiso 1 1 calc R . .
H7C H 0.7109 1.3760 0.0221 0.171 Uiso 1 1 calc R . .
C11 C 0.6523(5) 1.0406(5) 0.1776(3) 0.0439(14) Uani 1 1 d . . .
C12 C 0.5459(6) 0.9820(6) 0.1850(4) 0.0596(17) Uani 1 1 d . . .
C13 C 0.5003(7) 1.0026(7) 0.2483(5) 0.078(2) Uani 1 1 d . . .
C14 C 0.5645(8) 1.0789(7) 0.3046(4) 0.077(2) Uani 1 1 d . . .
C15 C 0.6676(8) 1.1364(6) 0.2988(4) 0.072(2) Uani 1 1 d . . .
C16 C 0.7114(6) 1.1170(6) 0.2361(3) 0.0532(16) Uani 1 1 d . . .
F12 F 0.4849(3) 0.9045(4) 0.1297(2) 0.0930(13) Uani 1 1 d . . .
F13 F 0.3971(4) 0.9424(4) 0.2531(3) 0.1245(17) Uani 1 1 d . . .
F14 F 0.5195(5) 1.0971(4) 0.3655(2) 0.1298(19) Uani 1 1 d . . .
F15 F 0.7309(4) 1.2092(4) 0.3549(2) 0.1083(16) Uani 1 1 d . . .
F16 F 0.8163(3) 1.1759(3) 0.23122(18) 0.0758(11) Uani 1 1 d . . .
C21 C 0.8589(5) 0.6750(5) 0.1640(3) 0.0525(16) Uani 1 1 d . . .
C22 C 0.8717(6) 0.5911(6) 0.2264(3) 0.0617(17) Uani 1 1 d . . .
H22 H 0.8344 0.6151 0.2649 0.074 Uiso 1 1 calc R . .
C23 C 0.9396(6) 0.4720(7) 0.2315(4) 0.074(2) Uani 1 1 d . . .
H23 H 0.9460 0.4147 0.2725 0.089 Uiso 1 1 calc R . .
C24 C 0.9974(7) 0.4390(7) 0.1758(4) 0.083(2) Uani 1 1 d . . .
H24 H 1.0438 0.3597 0.1799 0.099 Uiso 1 1 calc R . .
C25 C 0.9880(6) 0.5202(7) 0.1147(4) 0.084(2) Uani 1 1 d . . .
H25 H 1.0282 0.4968 0.0775 0.101 Uiso 1 1 calc R . .
C26 C 0.9184(6) 0.6371(6) 0.1084(4) 0.0681(19) Uani 1 1 d . . .
H26 H 0.9109 0.6917 0.0663 0.082 Uiso 1 1 calc R . .
B1 B 0.2814(11) 0.2658(12) 0.1047(7) 0.087(3) Uani 1 1 d . . .
F2 F 0.1753(5) 0.2011(6) 0.0798(3) 0.166(2) Uani 1 1 d . A .
F1A F 0.323(3) 0.369(3) 0.0711(14) 0.168(13) Uani 0.39(3) 1 d P A 1
F3A F 0.353(3) 0.178(3) 0.114(3) 0.234(17) Uani 0.39(3) 1 d P A 1
F4A F 0.341(3) 0.254(2) 0.1710(12) 0.156(13) Uani 0.39(3) 1 d P A 1
F1B F 0.2493(19) 0.3935(18) 0.0838(11) 0.157(7) Uani 0.61(3) 1 d P A 2
F3B F 0.3505(13) 0.199(2) 0.0673(11) 0.166(9) Uani 0.61(3) 1 d P A 2
F4B F 0.283(2) 0.297(2) 0.1765(9) 0.184(10) Uani 0.61(3) 1 d P A 2

loop_
_atom_site_aniso_label
_atom_site_aniso_U_11
_atom_site_aniso_U_22
_atom_site_aniso_U_33
_atom_site_aniso_U_23
_atom_site_aniso_U_13
_atom_site_aniso_U_12
N1 0.059(3) 0.045(3) 0.046(3) 0.004(2) 0.011(3) 0.010(3)
C1 0.056(4) 0.040(4) 0.041(3) 0.002(3) 0.007(3) 0.000(3)
C2 0.072(5) 0.044(4) 0.054(4) 0.001(3) 0.014(3) 0.005(3)
C3 0.064(4) 0.041(4) 0.053(4) 0.000(3) 0.012(3) 0.001(3)
C4 0.094(6) 0.062(4) 0.048(4) 0.009(3) 0.023(4) 0.011(4)
C5 0.088(6) 0.094(6) 0.108(6) -0.007(4) 0.047(5) 0.001(5)
C6 0.092(6) 0.068(5) 0.087(5) 0.021(4) 0.035(4) 0.020(5)
C7 0.145(8) 0.067(5) 0.147(7) -0.011(5) 0.068(7) 0.012(5)
C11 0.055(4) 0.036(3) 0.041(3) 0.002(3) 0.012(3) 0.002(3)
C12 0.065(5) 0.039(4) 0.074(5) -0.006(3) 0.013(4) -0.003(4)
C13 0.075(6) 0.062(5) 0.111(6) 0.008(5) 0.049(5) -0.001(4)
C14 0.117(8) 0.058(5) 0.067(5) 0.007(4) 0.046(5) 0.014(5)
C15 0.110(7) 0.049(4) 0.058(4) -0.011(3) 0.022(5) 0.001(4)
C16 0.065(5) 0.041(4) 0.055(4) 0.001(3) 0.014(4) -0.005(3)
F12 0.074(3) 0.093(3) 0.110(3) -0.027(3) 0.013(2) -0.024(2)
F13 0.113(4) 0.101(3) 0.186(5) -0.005(3) 0.091(4) -0.020(3)
F14 0.208(5) 0.101(3) 0.116(3) -0.001(3) 0.117(4) 0.016(3)
F15 0.160(5) 0.097(3) 0.064(2) -0.032(2) 0.015(3) 0.003(3)
F16 0.080(3) 0.068(2) 0.078(2) -0.0152(19) 0.013(2) -0.020(2)
C21 0.063(4) 0.033(3) 0.062(4) -0.002(3) 0.013(3) -0.002(3)
C22 0.076(5) 0.043(4) 0.061(4) 0.004(3) 0.003(4) -0.007(4)
C23 0.077(6) 0.048(4) 0.086(5) 0.010(4) -0.009(4) -0.001(4)
C24 0.084(6) 0.059(5) 0.095(5) -0.011(5) -0.004(5) 0.016(4)
C25 0.091(6) 0.071(5) 0.090(5) -0.004(4) 0.021(5) 0.021(5)
C26 0.078(5) 0.049(4) 0.078(5) -0.003(3) 0.017(4) 0.008(4)
B1 0.087(9) 0.068(8) 0.110(10) -0.016(7) 0.030(8) 0.010(7)
F2 0.111(5) 0.194(6) 0.190(5) -0.072(5) 0.027(4) -0.029(4)
F1A 0.23(3) 0.14(2) 0.148(14) 0.060(16) 0.070(19) -0.06(2)
F3A 0.24(3) 0.19(2) 0.26(4) -0.04(2) 0.00(2) 0.15(2)
F4A 0.26(3) 0.109(13) 0.059(13) -0.011(11) -0.062(16) 0.040(15)
F1B 0.167(16) 0.113(10) 0.179(14) -0.016(8) 0.008(10) 0.033(10)
F3B 0.098(9) 0.231(19) 0.192(14) -0.127(13) 0.080(9) -0.053(10)
F4B 0.30(2) 0.180(16) 0.110(10) -0.084(10) 0.131(13) -0.122(14)

loop_
_geom_bond_atom_site_label_1
_geom_bond_atom_site_label_2
_geom_bond_distance
_geom_bond_site_symmetry_2
_geom_bond_publ_flag
N1 C1 1.304(6) . ?
N1 C4 1.483(6) . ?
N1 C6 1.487(7) . ?
C1 C2 1.425(7) . ?
C1 C11 1.491(7) . ?
C2 C3 1.343(7) . ?
C3 C21 1.440(7) . ?
C4 C5 1.508(8) . ?
C6 C7 1.421(8) . ?
C11 C16 1.367(7) . ?
C11 C12 1.376(7) . ?
C12 F12 1.342(6) . ?
C12 C13 1.389(8) . ?
C13 F13 1.338(7) . ?
C13 C14 1.361(9) . ?
C14 C15 1.330(9) . ?
C14 F14 1.342(7) . ?
C15 F15 1.336(7) . ?
C15 C16 1.367(8) . ?
C16 F16 1.349(6) . ?
C21 C22 1.393(7) . ?
C21 C26 1.394(7) . ?
C22 C23 1.386(8) . ?
C23 C24 1.370(8) . ?
C24 C25 1.362(8) . ?
C25 C26 1.379(8) . ?
B1 F3A 1.17(2) . ?
B1 F4A 1.27(2) . ?
B1 F1A 1.32(2) . ?
B1 F3B 1.322(17) . ?
B1 F1B 1.328(19) . ?
B1 F4B 1.356(19) . ?
B1 F2 1.361(11) . ?
F3A F4A 1.31(6) . ?
